data_7046520
loop_
_publ_author_name
'Liu, Li-Ping'
'Li, Qian'
'Xiang, Song-Po'
'Liu, Li'
'Zhong, Xin-Xin'
'Liang, Chen'
'Li, Guang Hua'
'Hayat, Tasawar'
'Alharbi, Njud S.'
'Li, Fa-Bao'
'Zhu, Nian-Yong'
'Wong, Wai-Yeung'
'Qin, Hai-Mei'
'Wang, Lei'

_publ_section_title
;
 Near-saturated red emitters: four-coordinate copper(i) halide complexes
 containing 8-(diphenylphosphino)quinoline and
 1-(diphenylphosphino)naphthalene ligands.
;
_journal_issue 28
_journal_name_full 'Dalton transactions (Cambridge, England : 2003)'
_journal_page_first 9294
_journal_page_last 9302
_journal_paper_doi 10.1039/c7dt04528j
_journal_volume 47
_journal_year 2018
_chemical_formula_sum 'C43 H33 Cu I N P2'
_chemical_formula_weight 816.08
_space_group_crystal_system triclinic
_space_group_IT_number 2
_space_group_name_Hall '-P 1'
_space_group_name_H-M_alt 'P -1'
_symmetry_space_group_name_Hall '-P 1'
_symmetry_space_group_name_H-M 'P -1'
_atom_sites_solution_hydrogens geom
_audit_creation_method SHELXL-2014/7
_audit_update_record
;
2016-04-14 deposited with the CCDC.
2018-05-22 downloaded from the CCDC.
;
_cell_angle_alpha 98.93(2)
_cell_angle_beta 90.23(2)
_cell_angle_gamma 110.90(2)
_cell_formula_units_Z 2
_cell_length_a 9.9624(10)
_cell_length_b 12.3946(10)
_cell_length_c 15.458(2)
_cell_measurement_reflns_used 9899
_cell_measurement_temperature 173(2)
_cell_measurement_theta_max 27.55
_cell_measurement_theta_min 2.55
_cell_volume 1757.9(4)
_computing_cell_refinement 'Bruker SAINT'
_computing_data_collection 'Bruker APEX2'
_computing_data_reduction 'Bruker SAINT'
_computing_molecular_graphics 'Bruker SHELXTL'
_computing_publication_material 'Bruker SHELXTL'
_computing_structure_refinement 'SHELXL-2014/7 (Sheldrick, 2014)'
_computing_structure_solution 'SHELXS-97 (Sheldrick 2008)'
_diffrn_ambient_temperature 173(2)
_diffrn_measured_fraction_theta_full 1.000
_diffrn_measured_fraction_theta_max 0.998
_diffrn_measurement_device_type 'Bruker APEX-II CCD'
_diffrn_measurement_method '\f and \w scans'
_diffrn_radiation_type MoK\a
_diffrn_radiation_wavelength 0.71073
_diffrn_reflns_av_R_equivalents 0.0273
_diffrn_reflns_av_unetI/netI 0.0265
_diffrn_reflns_Laue_measured_fraction_full 1.000
_diffrn_reflns_Laue_measured_fraction_max 0.998
_diffrn_reflns_limit_h_max 12
_diffrn_reflns_limit_h_min -12
_diffrn_reflns_limit_k_max 16
_diffrn_reflns_limit_k_min -16
_diffrn_reflns_limit_l_max 20
_diffrn_reflns_limit_l_min -20
_diffrn_reflns_number 29337
_diffrn_reflns_point_group_measured_fraction_full 1.000
_diffrn_reflns_point_group_measured_fraction_max 0.998
_diffrn_reflns_theta_full 25.242
_diffrn_reflns_theta_max 27.589
_diffrn_reflns_theta_min 1.336
_exptl_absorpt_coefficient_mu 1.623
_exptl_absorpt_correction_T_max 0.7456
_exptl_absorpt_correction_T_min 0.6375
_exptl_absorpt_correction_type multi-scan
_exptl_absorpt_process_details SADABS
_exptl_crystal_colour yellow
_exptl_crystal_density_diffrn 1.542
_exptl_crystal_description block
_exptl_crystal_F_000 820
_exptl_crystal_size_max 0.18
_exptl_crystal_size_mid 0.12
_exptl_crystal_size_min 0.08
_refine_diff_density_max 0.821
_refine_diff_density_min -0.388
_refine_diff_density_rms 0.069
_refine_ls_extinction_method none
_refine_ls_goodness_of_fit_ref 1.036
_refine_ls_hydrogen_treatment constr
_refine_ls_matrix_type full
_refine_ls_number_parameters 433
_refine_ls_number_reflns 8112
_refine_ls_number_restraints 0
_refine_ls_restrained_S_all 1.036
_refine_ls_R_factor_all 0.0346
_refine_ls_R_factor_gt 0.0260
_refine_ls_shift/su_max 0.001
_refine_ls_shift/su_mean 0.000
_refine_ls_structure_factor_coef Fsqd
_refine_ls_weighting_details 'w=1/[\s^2^(Fo^2^)+(0.0307P)^2^+0.7027P] where P=(Fo^2^+2Fc^2^)/3'
_refine_ls_weighting_scheme calc
_refine_ls_wR_factor_gt 0.0592
_refine_ls_wR_factor_ref 0.0624
_reflns_Friedel_coverage 0.000
_reflns_number_gt 6967
_reflns_number_total 8112
_reflns_threshold_expression 'I > 2\s(I)'
_cod_data_source_file c7dt04528j2.cif
_cod_data_source_block shelx
_cod_depositor_comments 'Adding full bibliography for 7046520--7046522.cif.'
_cod_database_code 7046520
_shelx_shelxl_version_number 2014/7
_shelx_space_group_comment
;
The symmetry employed for this shelxl refinement is uniquely defined
by the following loop, which should always be used as a source of
symmetry information in preference to the above space-group names.
They are only intended as comments.
;

loop_
_space_group_symop_operation_xyz
'x, y, z'
'-x, -y, -z'

loop_
_atom_site_label
_atom_site_type_symbol
_atom_site_fract_x
_atom_site_fract_y
_atom_site_fract_z
_atom_site_U_iso_or_equiv
_atom_site_adp_type
_atom_site_occupancy
_atom_site_site_symmetry_order
_atom_site_calc_flag
_atom_site_refinement_flags_posn
_atom_site_refinement_flags_adp
I1 I 0.44187(2) 0.46861(2) 0.31332(2) 0.02885(5) Uani 1 1 d . .
Cu1 Cu 0.32549(2) 0.62467(2) 0.29781(2) 0.01997(6) Uani 1 1 d . .
P1 P 0.08920(5) 0.56403(4) 0.25713(3) 0.01852(10) Uani 1 1 d . .
P2 P 0.47413(5) 0.77261(4) 0.23494(3) 0.02021(10) Uani 1 1 d . .
N1 N 0.26451(17) 0.65955(14) 0.42547(10) 0.0207(3) Uani 1 1 d . .
C1 C 0.3564(2) 0.69641(19) 0.49510(13) 0.0269(4) Uani 1 1 d . .
H1 H 0.4546 0.7085 0.4863 0.032 Uiso 1 1 calc R U
C2 C 0.3175(2) 0.71876(19) 0.58130(14) 0.0296(5) Uani 1 1 d . .
H2 H 0.3881 0.7460 0.6290 0.036 Uiso 1 1 calc R U
C3 C 0.1771(2) 0.70071(17) 0.59533(13) 0.0255(4) Uani 1 1 d . .
H3 H 0.1487 0.7157 0.6532 0.031 Uiso 1 1 calc R U
C4 C 0.0731(2) 0.65940(17) 0.52329(13) 0.0213(4) Uani 1 1 d . .
C5 C 0.1212(2) 0.63905(16) 0.43801(12) 0.0181(4) Uani 1 1 d . .
C6 C 0.0190(2) 0.59424(16) 0.36429(12) 0.0194(4) Uani 1 1 d . .
C7 C -0.1239(2) 0.57266(18) 0.37765(13) 0.0241(4) Uani 1 1 d . .
H7 H -0.1922 0.5438 0.3287 0.029 Uiso 1 1 calc R U
C8 C -0.1715(2) 0.59228(18) 0.46230(14) 0.0254(4) Uani 1 1 d . .
H8 H -0.2710 0.5761 0.4697 0.031 Uiso 1 1 calc R U
C9 C -0.0756(2) 0.63434(18) 0.53364(13) 0.0242(4) Uani 1 1 d . .
H9 H -0.1086 0.6469 0.5905 0.029 Uiso 1 1 calc R U
C10 C -0.0238(2) 0.41342(17) 0.21065(12) 0.0226(4) Uani 1 1 d . .
C11 C 0.0412(2) 0.32994(18) 0.20256(13) 0.0272(4) Uani 1 1 d . .
H11 H 0.1402 0.3526 0.2202 0.033 Uiso 1 1 calc R U
C12 C -0.0392(3) 0.2131(2) 0.16853(15) 0.0372(6) Uani 1 1 d . .
H12 H 0.0049 0.1561 0.1632 0.045 Uiso 1 1 calc R U
C13 C -0.1832(3) 0.1804(2) 0.14261(15) 0.0437(7) Uani 1 1 d . .
H13 H -0.2378 0.1008 0.1195 0.052 Uiso 1 1 calc R U
C14 C -0.2479(3) 0.2624(2) 0.15003(16) 0.0408(6) Uani 1 1 d . .
H14 H -0.3469 0.2392 0.1321 0.049 Uiso 1 1 calc R U
C15 C -0.1693(2) 0.3788(2) 0.18349(14) 0.0316(5) Uani 1 1 d . .
H15 H -0.2143 0.4352 0.1880 0.038 Uiso 1 1 calc R U
C16 C 0.0378(2) 0.65260(18) 0.18947(13) 0.0219(4) Uani 1 1 d . .
C17 C 0.0181(3) 0.6179(2) 0.09866(14) 0.0318(5) Uani 1 1 d . .
H17 H 0.0145 0.5419 0.0734 0.038 Uiso 1 1 calc R U
C18 C 0.0036(3) 0.6933(2) 0.04518(15) 0.0382(6) Uani 1 1 d . .
H18 H -0.0089 0.6692 -0.0167 0.046 Uiso 1 1 calc R U
C19 C 0.0071(2) 0.8035(2) 0.08142(15) 0.0344(5) Uani 1 1 d . .
H19 H -0.0023 0.8553 0.0446 0.041 Uiso 1 1 calc R U
C20 C 0.0244(2) 0.8379(2) 0.17081(15) 0.0304(5) Uani 1 1 d . .
H20 H 0.0251 0.9132 0.1958 0.036 Uiso 1 1 calc R U
C21 C 0.0411(2) 0.76312(19) 0.22498(14) 0.0258(4) Uani 1 1 d . .
H21 H 0.0547 0.7881 0.2867 0.031 Uiso 1 1 calc R U
C22 C 0.4186(2) 0.89310(17) 0.21198(13) 0.0232(4) Uani 1 1 d . .
C23 C 0.4140(2) 0.91729(19) 0.12829(14) 0.0291(5) Uani 1 1 d . .
H23 H 0.4351 0.8684 0.0809 0.035 Uiso 1 1 calc R U
C24 C 0.3786(2) 1.0128(2) 0.11115(16) 0.0346(5) Uani 1 1 d . .
H24 H 0.3765 1.0274 0.0527 0.042 Uiso 1 1 calc R U
C25 C 0.3477(2) 1.0841(2) 0.17741(17) 0.0345(5) Uani 1 1 d . .
H25 H 0.3269 1.1495 0.1654 0.041 Uiso 1 1 calc R U
C26 C 0.3464(2) 1.06119(18) 0.26451(15) 0.0272(4) Uani 1 1 d . .
C27 C 0.3822(2) 0.96542(18) 0.28275(14) 0.0246(4) Uani 1 1 d . .
C28 C 0.3797(2) 0.94513(19) 0.37098(14) 0.0279(4) Uani 1 1 d . .
H28 H 0.4038 0.8820 0.3849 0.033 Uiso 1 1 calc R U
C29 C 0.3428(2) 1.0161(2) 0.43601(16) 0.0354(5) Uani 1 1 d . .
H29 H 0.3407 1.0012 0.4946 0.042 Uiso 1 1 calc R U
C30 C 0.3081(2) 1.1101(2) 0.41696(17) 0.0371(6) Uani 1 1 d . .
H30 H 0.2829 1.1587 0.4627 0.045 Uiso 1 1 calc R U
C31 C 0.3101(2) 1.1326(2) 0.33364(17) 0.0354(5) Uani 1 1 d . .
H31 H 0.2869 1.1970 0.3217 0.042 Uiso 1 1 calc R U
C32 C 0.6530(2) 0.85372(18) 0.29088(13) 0.0221(4) Uani 1 1 d . .
C33 C 0.7286(2) 0.97219(18) 0.28924(15) 0.0282(5) Uani 1 1 d . .
H33 H 0.6882 1.0141 0.2573 0.034 Uiso 1 1 calc R U
C34 C 0.8626(2) 1.02922(19) 0.33391(16) 0.0318(5) Uani 1 1 d . .
H34 H 0.9138 1.1096 0.3317 0.038 Uiso 1 1 calc R U
C35 C 0.9221(2) 0.97013(19) 0.38146(14) 0.0299(5) Uani 1 1 d . .
H35 H 1.0132 1.0099 0.4127 0.036 Uiso 1 1 calc R U
C36 C 0.8486(2) 0.8530(2) 0.38332(15) 0.0294(5) Uani 1 1 d . .
H36 H 0.8898 0.8119 0.4155 0.035 Uiso 1 1 calc R U
C37 C 0.7149(2) 0.79456(18) 0.33857(14) 0.0261(4) Uani 1 1 d . .
H37 H 0.6652 0.7138 0.3404 0.031 Uiso 1 1 calc R U
C38 C 0.5084(2) 0.71527(18) 0.12454(13) 0.0249(4) Uani 1 1 d . .
C39 C 0.3940(3) 0.6265(2) 0.07498(15) 0.0327(5) Uani 1 1 d . .
H39 H 0.3068 0.5913 0.1016 0.039 Uiso 1 1 calc R U
C40 C 0.4058(3) 0.5891(2) -0.01306(15) 0.0409(6) Uani 1 1 d . .
H40 H 0.3263 0.5297 -0.0467 0.049 Uiso 1 1 calc R U
C41 C 0.5326(3) 0.6378(3) -0.05153(16) 0.0442(6) Uani 1 1 d . .
H41 H 0.5406 0.6126 -0.1119 0.053 Uiso 1 1 calc R U
C42 C 0.6478(3) 0.7231(3) -0.00238(16) 0.0443(6) Uani 1 1 d . .
H42 H 0.7359 0.7555 -0.0289 0.053 Uiso 1 1 calc R U
C43 C 0.6370(3) 0.7626(2) 0.08543(15) 0.0358(5) Uani 1 1 d . .
H43 H 0.7172 0.8218 0.1187 0.043 Uiso 1 1 calc R U

loop_
_atom_site_aniso_label
_atom_site_aniso_U_11
_atom_site_aniso_U_22
_atom_site_aniso_U_33
_atom_site_aniso_U_23
_atom_site_aniso_U_13
_atom_site_aniso_U_12
I1 0.02987(8) 0.02386(8) 0.03331(9) 0.00454(6) -0.00189(6) 0.01046(5)
Cu1 0.01902(11) 0.02082(12) 0.01755(12) 0.00394(9) 0.00171(9) 0.00385(9)
P1 0.0194(2) 0.0199(2) 0.0135(2) 0.00318(18) -0.00051(18) 0.00360(18)
P2 0.0189(2) 0.0208(2) 0.0192(2) 0.00471(19) 0.00223(19) 0.00450(19)
N1 0.0219(8) 0.0191(8) 0.0161(8) 0.0021(6) -0.0001(6) 0.0017(6)
C1 0.0213(9) 0.0296(11) 0.0219(10) 0.0025(8) -0.0024(8) 0.0006(8)
C2 0.0306(11) 0.0311(12) 0.0183(10) 0.0015(8) -0.0057(8) 0.0018(9)
C3 0.0355(11) 0.0216(10) 0.0154(9) 0.0020(8) 0.0029(8) 0.0058(8)
C4 0.0295(10) 0.0167(9) 0.0174(9) 0.0048(7) 0.0030(8) 0.0072(8)
C5 0.0223(9) 0.0141(9) 0.0166(9) 0.0045(7) 0.0015(7) 0.0044(7)
C6 0.0237(9) 0.0187(9) 0.0145(9) 0.0042(7) 0.0021(7) 0.0056(7)
C7 0.0226(9) 0.0273(11) 0.0229(10) 0.0071(8) -0.0006(8) 0.0085(8)
C8 0.0244(10) 0.0277(11) 0.0291(11) 0.0106(9) 0.0078(8) 0.0128(8)
C9 0.0303(10) 0.0242(10) 0.0205(10) 0.0061(8) 0.0084(8) 0.0115(8)
C10 0.0267(10) 0.0221(10) 0.0125(9) 0.0042(7) -0.0015(7) 0.0006(8)
C11 0.0364(11) 0.0244(11) 0.0166(10) 0.0038(8) 0.0005(8) 0.0057(9)
C12 0.0571(15) 0.0237(11) 0.0243(12) 0.0047(9) -0.0008(11) 0.0063(10)
C13 0.0614(17) 0.0231(12) 0.0255(12) 0.0044(9) -0.0088(11) -0.0100(11)
C14 0.0354(12) 0.0397(14) 0.0297(13) 0.0102(10) -0.0094(10) -0.0092(10)
C15 0.0292(11) 0.0330(12) 0.0248(11) 0.0076(9) -0.0038(9) 0.0008(9)
C16 0.0198(9) 0.0263(10) 0.0184(10) 0.0070(8) 0.0006(7) 0.0055(8)
C17 0.0451(13) 0.0306(12) 0.0184(10) 0.0042(9) -0.0012(9) 0.0120(10)
C18 0.0536(15) 0.0430(14) 0.0188(11) 0.0097(10) -0.0030(10) 0.0167(12)
C19 0.0359(12) 0.0395(13) 0.0328(12) 0.0196(10) -0.0004(10) 0.0142(10)
C20 0.0295(11) 0.0301(12) 0.0340(12) 0.0096(9) 0.0023(9) 0.0122(9)
C21 0.0254(10) 0.0306(11) 0.0213(10) 0.0053(8) 0.0007(8) 0.0094(8)
C22 0.0197(9) 0.0225(10) 0.0256(10) 0.0065(8) 0.0012(8) 0.0043(8)
C23 0.0302(11) 0.0305(11) 0.0265(11) 0.0073(9) 0.0026(9) 0.0100(9)
C24 0.0354(12) 0.0402(13) 0.0318(12) 0.0185(10) 0.0010(10) 0.0129(10)
C25 0.0308(11) 0.0270(11) 0.0476(14) 0.0144(10) 0.0014(10) 0.0094(9)
C26 0.0194(9) 0.0220(10) 0.0363(12) 0.0041(9) -0.0013(9) 0.0030(8)
C27 0.0182(9) 0.0227(10) 0.0277(11) 0.0023(8) 0.0000(8) 0.0019(8)
C28 0.0251(10) 0.0278(11) 0.0281(11) 0.0041(9) 0.0021(9) 0.0067(8)
C29 0.0289(11) 0.0396(13) 0.0290(12) -0.0024(10) 0.0031(9) 0.0054(10)
C30 0.0252(11) 0.0325(13) 0.0448(15) -0.0103(11) 0.0027(10) 0.0066(9)
C31 0.0253(11) 0.0233(11) 0.0519(15) -0.0016(10) 0.0014(10) 0.0054(9)
C32 0.0198(9) 0.0240(10) 0.0205(10) 0.0041(8) 0.0033(7) 0.0053(8)
C33 0.0268(10) 0.0242(11) 0.0329(12) 0.0110(9) 0.0006(9) 0.0059(8)
C34 0.0281(11) 0.0217(11) 0.0389(13) 0.0057(9) 0.0000(9) 0.0007(8)
C35 0.0225(10) 0.0318(12) 0.0278(11) -0.0006(9) -0.0016(8) 0.0030(8)
C36 0.0256(10) 0.0329(12) 0.0307(12) 0.0083(9) -0.0007(9) 0.0105(9)
C37 0.0241(10) 0.0210(10) 0.0316(11) 0.0066(8) 0.0010(8) 0.0055(8)
C38 0.0303(10) 0.0285(11) 0.0180(10) 0.0040(8) 0.0024(8) 0.0133(9)
C39 0.0364(12) 0.0339(12) 0.0255(11) 0.0026(9) 0.0012(9) 0.0110(10)
C40 0.0517(15) 0.0456(15) 0.0251(12) -0.0013(11) -0.0067(11) 0.0203(12)
C41 0.0660(18) 0.0577(17) 0.0220(12) 0.0050(11) 0.0037(12) 0.0387(15)
C42 0.0457(15) 0.0674(19) 0.0295(13) 0.0137(12) 0.0131(11) 0.0296(14)
C43 0.0314(12) 0.0511(15) 0.0250(12) 0.0061(10) 0.0046(9) 0.0149(11)

loop_
_atom_type_symbol
_atom_type_description
_atom_type_scat_dispersion_real
_atom_type_scat_dispersion_imag
_atom_type_scat_source
I I -0.4742 1.8119 'International Tables Vol C Tables 4.2.6.8 and 6.1.1.4'
Cu Cu 0.3201 1.2651 'International Tables Vol C Tables 4.2.6.8 and 6.1.1.4'
P P 0.1023 0.0942 'International Tables Vol C Tables 4.2.6.8 and 6.1.1.4'
N N 0.0061 0.0033 'International Tables Vol C Tables 4.2.6.8 and 6.1.1.4'
C C 0.0033 0.0016 'International Tables Vol C Tables 4.2.6.8 and 6.1.1.4'
H H 0.0000 0.0000 'International Tables Vol C Tables 4.2.6.8 and 6.1.1.4'

loop_
_geom_angle_atom_site_label_1
_geom_angle_atom_site_label_2
_geom_angle_atom_site_label_3
_geom_angle
N1 Cu1 P1 85.70(5)
N1 Cu1 P2 119.94(5)
P1 Cu1 P2 116.23(3)
N1 Cu1 I1 101.53(5)
P1 Cu1 I1 119.31(2)
P2 Cu1 I1 111.279(19)
C16 P1 C10 104.05(9)
C16 P1 C6 104.58(9)
C10 P1 C6 105.35(9)
C16 P1 Cu1 115.96(7)
C10 P1 Cu1 124.92(7)
C6 P1 Cu1 99.64(7)
C38 P2 C32 105.19(9)
C38 P2 C22 100.48(9)
C32 P2 C22 101.62(9)
C38 P2 Cu1 109.83(7)
C32 P2 Cu1 116.46(7)
C22 P2 Cu1 121.12(7)
C1 N1 C5 118.33(17)
C1 N1 Cu1 123.01(14)
C5 N1 Cu1 118.62(12)
N1 C1 C2 124.0(2)
N1 C1 H1 118.0
C2 C1 H1 118.0
C3 C2 C1 118.86(19)
C3 C2 H2 120.6
C1 C2 H2 120.6
C2 C3 C4 119.78(19)
C2 C3 H3 120.1
C4 C3 H3 120.1
C9 C4 C3 122.65(18)
C9 C4 C5 119.42(18)
C3 C4 C5 117.89(18)
N1 C5 C4 121.17(17)
N1 C5 C6 119.39(17)
C4 C5 C6 119.42(17)
C7 C6 C5 118.94(17)
C7 C6 P1 124.43(15)
C5 C6 P1 116.59(14)
C6 C7 C8 121.53(19)
C6 C7 H7 119.2
C8 C7 H7 119.2
C9 C8 C7 120.40(19)
C9 C8 H8 119.8
C7 C8 H8 119.8
C8 C9 C4 120.27(18)
C8 C9 H9 119.9
C4 C9 H9 119.9
C11 C10 C15 119.27(19)
C11 C10 P1 117.00(15)
C15 C10 P1 123.73(17)
C10 C11 C12 120.0(2)
C10 C11 H11 120.0
C12 C11 H11 120.0
C13 C12 C11 119.9(2)
C13 C12 H12 120.1
C11 C12 H12 120.1
C14 C13 C12 120.4(2)
C14 C13 H13 119.8
C12 C13 H13 119.8
C13 C14 C15 120.3(2)
C13 C14 H14 119.9
C15 C14 H14 119.9
C14 C15 C10 120.1(2)
C14 C15 H15 120.0
C10 C15 H15 120.0
C21 C16 C17 118.81(19)
C21 C16 P1 120.57(15)
C17 C16 P1 119.78(16)
C18 C17 C16 120.4(2)
C18 C17 H17 119.8
C16 C17 H17 119.8
C19 C18 C17 120.2(2)
C19 C18 H18 119.9
C17 C18 H18 119.9
C20 C19 C18 119.8(2)
C20 C19 H19 120.1
C18 C19 H19 120.1
C19 C20 C21 120.3(2)
C19 C20 H20 119.9
C21 C20 H20 119.9
C16 C21 C20 120.4(2)
C16 C21 H21 119.8
C20 C21 H21 119.8
C23 C22 C27 118.70(19)
C23 C22 P2 121.50(16)
C27 C22 P2 119.79(15)
C22 C23 C24 121.6(2)
C22 C23 H23 119.2
C24 C23 H23 119.2
C25 C24 C23 120.6(2)
C25 C24 H24 119.7
C23 C24 H24 119.7
C24 C25 C26 120.2(2)
C24 C25 H25 119.9
C26 C25 H25 119.9
C31 C26 C25 120.8(2)
C31 C26 C27 119.4(2)
C25 C26 C27 119.8(2)
C26 C27 C28 118.18(19)
C26 C27 C22 119.05(19)
C28 C27 C22 122.77(19)
C29 C28 C27 120.5(2)
C29 C28 H28 119.8
C27 C28 H28 119.8
C28 C29 C30 120.6(2)
C28 C29 H29 119.7
C30 C29 H29 119.7
C31 C30 C29 120.6(2)
C31 C30 H30 119.7
C29 C30 H30 119.7
C30 C31 C26 120.7(2)
C30 C31 H31 119.6
C26 C31 H31 119.6
C33 C32 C37 118.54(19)
C33 C32 P2 123.05(16)
C37 C32 P2 118.40(15)
C34 C33 C32 120.4(2)
C34 C33 H33 119.8
C32 C33 H33 119.8
C35 C34 C33 120.5(2)
C35 C34 H34 119.7
C33 C34 H34 119.7
C36 C35 C34 119.5(2)
C36 C35 H35 120.2
C34 C35 H35 120.2
C35 C36 C37 120.6(2)
C35 C36 H36 119.7
C37 C36 H36 119.7
C36 C37 C32 120.36(19)
C36 C37 H37 119.8
C32 C37 H37 119.8
C43 C38 C39 118.9(2)
C43 C38 P2 123.59(17)
C39 C38 P2 117.22(16)
C40 C39 C38 120.6(2)
C40 C39 H39 119.7
C38 C39 H39 119.7
C41 C40 C39 120.0(2)
C41 C40 H40 120.0
C39 C40 H40 120.0
C40 C41 C42 119.8(2)
C40 C41 H41 120.1
C42 C41 H41 120.1
C41 C42 C43 120.9(2)
C41 C42 H42 119.6
C43 C42 H42 119.6
C42 C43 C38 119.8(2)
C42 C43 H43 120.1
C38 C43 H43 120.1

loop_
_geom_bond_atom_site_label_1
_geom_bond_atom_site_label_2
_geom_bond_distance
I1 Cu1 2.6239(4)
Cu1 N1 2.0933(16)
Cu1 P1 2.2540(7)
Cu1 P2 2.2643(8)
P1 C16 1.820(2)
P1 C10 1.829(2)
P1 C6 1.8376(19)
P2 C38 1.826(2)
P2 C32 1.837(2)
P2 C22 1.848(2)
N1 C1 1.321(3)
N1 C5 1.378(2)
C1 C2 1.403(3)
C1 H1 0.9500
C2 C3 1.360(3)
C2 H2 0.9500
C3 C4 1.418(3)
C3 H3 0.9500
C4 C9 1.416(3)
C4 C5 1.421(3)
C5 C6 1.426(3)
C6 C7 1.374(3)
C7 C8 1.409(3)
C7 H7 0.9500
C8 C9 1.363(3)
C8 H8 0.9500
C9 H9 0.9500
C10 C11 1.394(3)
C10 C15 1.399(3)
C11 C12 1.396(3)
C11 H11 0.9500
C12 C13 1.383(4)
C12 H12 0.9500
C13 C14 1.377(4)
C13 H13 0.9500
C14 C15 1.386(3)
C14 H14 0.9500
C15 H15 0.9500
C16 C21 1.383(3)
C16 C17 1.394(3)
C17 C18 1.383(3)
C17 H17 0.9500
C18 C19 1.382(3)
C18 H18 0.9500
C19 C20 1.372(3)
C19 H19 0.9500
C20 C21 1.392(3)
C20 H20 0.9500
C21 H21 0.9500
C22 C23 1.377(3)
C22 C27 1.436(3)
C23 C24 1.411(3)
C23 H23 0.9500
C24 C25 1.356(3)
C24 H24 0.9500
C25 C26 1.418(3)
C25 H25 0.9500
C26 C31 1.412(3)
C26 C27 1.421(3)
C27 C28 1.424(3)
C28 C29 1.371(3)
C28 H28 0.9500
C29 C30 1.399(4)
C29 H29 0.9500
C30 C31 1.358(4)
C30 H30 0.9500
C31 H31 0.9500
C32 C33 1.395(3)
C32 C37 1.395(3)
C33 C34 1.388(3)
C33 H33 0.9500
C34 C35 1.379(3)
C34 H34 0.9500
C35 C36 1.378(3)
C35 H35 0.9500
C36 C37 1.388(3)
C36 H36 0.9500
C37 H37 0.9500
C38 C43 1.389(3)
C38 C39 1.391(3)
C39 C40 1.388(3)
C39 H39 0.9500
C40 C41 1.373(4)
C40 H40 0.9500
C41 C42 1.375(4)
C41 H41 0.9500
C42 C43 1.388(3)
C42 H42 0.9500
C43 H43 0.9500
